data_4341134
loop_
_publ_author_name
'Ghosh, Prabir'
'Ray, Ritwika'
'Das, Ankita'
'Lahiri, Goutam Kumar'

_publ_section_title
;
 Revelation of Varying Coordination Modes and Noninnocence of Deprotonated
 2,2'-Bipyridine-3,3'-diol in {Os(bpy)2} Frameworks.
;
_journal_issue 19
_journal_name_full 'Inorganic chemistry'
_journal_page_first 10695
_journal_page_last 10707
_journal_paper_doi 10.1021/ic501852a
_journal_volume 53
_journal_year 2014
_chemical_formula_sum 'C58 H48 Cl4 N10 O11 Os2'
_chemical_formula_weight 1583.26
_chemical_name_systematic
; 
 ? 
;
_space_group_IT_number 14
_symmetry_cell_setting monoclinic
_symmetry_space_group_name_Hall '-P 2ybc'
_symmetry_space_group_name_H-M 'P 1 21/c 1'
_atom_sites_solution_hydrogens geom
_atom_sites_solution_primary direct
_atom_sites_solution_secondary difmap
_audit_creation_method SHELXL-97
_cell_angle_alpha 90.00
_cell_angle_beta 96.572(2)
_cell_angle_gamma 90.00
_cell_formula_units_Z 4
_cell_length_a 20.194(3)
_cell_length_b 20.023(3)
_cell_length_c 14.143(2)
_cell_measurement_reflns_used 16619
_cell_measurement_temperature 100(2)
_cell_measurement_theta_max 29.2
_cell_measurement_theta_min 3.02
_cell_volume 5681.1(14)
_computing_cell_refinement 'CrystalClear-SM Expert 2.1 b24 (Rigaku, 2012)'
_computing_data_collection 'CrystalClear-SM Expert 2.1 b24 (Rigaku, 2012)'
_computing_data_reduction 'CrystalClear-SM Expert 2.1 b24 (Rigaku, 2012)'
_computing_molecular_graphics 'Bruker SHELXTL'
_computing_publication_material ORTEP
_computing_structure_refinement 'SHELXL-97 (Sheldrick, 2008)'
_computing_structure_solution 'SHELXS-97 (Sheldrick, 2008)'
_diffrn_ambient_temperature 100(2)
_diffrn_detector_area_resol_mean 7.111
_diffrn_measured_fraction_theta_full 0.996
_diffrn_measured_fraction_theta_max 0.996
_diffrn_measurement_device_type 'Rigaku Saturn724+ (4x4 bin mode)'
_diffrn_measurement_method 'profile data from \w-scans'
_diffrn_radiation_monochromator graphite
_diffrn_radiation_source 'fine-focus sealed tube'
_diffrn_radiation_type MoK\a
_diffrn_radiation_wavelength 0.71075
_diffrn_reflns_av_R_equivalents 0.1045
_diffrn_reflns_av_unetI/netI 0.0773
_diffrn_reflns_limit_h_max 27
_diffrn_reflns_limit_h_min -27
_diffrn_reflns_limit_k_max 27
_diffrn_reflns_limit_k_min -27
_diffrn_reflns_limit_l_max 19
_diffrn_reflns_limit_l_min -19
_diffrn_reflns_number 107828
_diffrn_reflns_theta_full 29.23
_diffrn_reflns_theta_max 29.23
_diffrn_reflns_theta_min 3.05
_exptl_absorpt_coefficient_mu 4.729
_exptl_absorpt_correction_T_max 0.7331
_exptl_absorpt_correction_T_min 0.4367
_exptl_absorpt_correction_type numerical
_exptl_crystal_colour black
_exptl_crystal_density_diffrn 1.851
_exptl_crystal_density_method 'not measured'
_exptl_crystal_description block
_exptl_crystal_F_000 3096
_exptl_crystal_size_max 0.41
_exptl_crystal_size_mid 0.18
_exptl_crystal_size_min 0.12
_refine_diff_density_max 4.708
_refine_diff_density_min -2.420
_refine_diff_density_rms 0.303
_refine_ls_extinction_method none
_refine_ls_goodness_of_fit_ref 1.110
_refine_ls_hydrogen_treatment mixed
_refine_ls_matrix_type full
_refine_ls_number_parameters 754
_refine_ls_number_reflns 15372
_refine_ls_number_restraints 58
_refine_ls_restrained_S_all 1.116
_refine_ls_R_factor_all 0.0777
_refine_ls_R_factor_gt 0.0642
_refine_ls_shift/su_max 0.001
_refine_ls_shift/su_mean 0.000
_refine_ls_structure_factor_coef Fsqd
_refine_ls_weighting_details 'calc w=1/[\s^2^(Fo^2^)+(0.0897P)^2^+15.9786P] where P=(Fo^2^+2Fc^2^)/3'
_refine_ls_weighting_scheme calc
_refine_ls_wR_factor_gt 0.1674
_refine_ls_wR_factor_ref 0.1801
_reflns_number_gt 13168
_reflns_number_total 15372
_reflns_threshold_expression >2sigma(I)
_cod_data_source_file ic501852a_si_001.cif
_cod_data_source_block '[3](ClO4)2'
_cod_depositor_comments
;
The following automatic conversions were performed:

'_symmetry_cell_setting' value 'Monoclinic' changed to 'monoclinic'
according to
/home/saulius/struct/COD-crude-data--automatic-downloads/rss-feeds/ACS/lib/dictionaries/cif_core.dic
dictionary named 'cif_core.dic' version 2.4.2 from 2011-04-26.

Automatic conversion script
Id: cif_fix_values 2281 2013-09-26 08:29:07Z andrius 

 Adding full bibliography for 4341133--4341136.cif.
;
_cod_original_sg_symbol_H-M P21/C
_cod_database_code 4341134

loop_
_symmetry_equiv_pos_as_xyz
'x, y, z'
'-x, y+1/2, -z+1/2'
'-x, -y, -z'
'x, -y-1/2, z-1/2'

loop_
_atom_site_label
_atom_site_type_symbol
_atom_site_fract_x
_atom_site_fract_y
_atom_site_fract_z
_atom_site_U_iso_or_equiv
_atom_site_adp_type
_atom_site_occupancy
_atom_site_symmetry_multiplicity
_atom_site_calc_flag
_atom_site_refinement_flags
Os1 Os 0.225788(13) 0.151577(13) 0.721435(18) 0.01441(9) Uani 1 1 d .
Os2 Os 0.270055(14) -0.006017(14) 0.352202(18) 0.01601(9) Uani 1 1 d .
Cl1 Cl 0.54583(11) 0.12999(10) 0.96395(14) 0.0291(4) Uani 1 1 d .
Cl2 Cl 0.06533(10) -0.07179(11) 0.77819(13) 0.0285(4) Uani 1 1 d .
Cl3 Cl 0.59975(19) 0.34942(16) 0.8455(2) 0.0663(9) Uani 1 1 d .
Cl4 Cl 0.49118(14) 0.37239(15) 0.96332(18) 0.0493(7) Uani 1 1 d .
O1 O 0.3136(2) 0.1605(2) 0.6591(3) 0.0153(10) Uani 1 1 d .
O2 O 0.2295(3) 0.0892(3) 0.3459(3) 0.0200(11) Uani 1 1 d .
O3 O 0.5026(3) 0.1514(3) 0.8819(4) 0.0335(14) Uani 1 1 d .
O4 O 0.5270(4) 0.0633(3) 0.9872(5) 0.0476(18) Uani 1 1 d .
O5 O 0.6125(4) 0.1291(6) 0.9449(6) 0.090(4) Uani 1 1 d .
O6 O 0.5361(5) 0.1700(4) 1.0447(5) 0.062(2) Uani 1 1 d .
O7 O 0.0796(4) -0.0163(3) 0.7194(5) 0.0402(16) Uani 1 1 d .
O8 O 0.0333(3) -0.1242(3) 0.7198(4) 0.0362(15) Uani 1 1 d .
O9 O 0.0213(3) -0.0509(4) 0.8456(4) 0.0406(16) Uani 1 1 d .
O10 O 0.1270(3) -0.0960(4) 0.8287(4) 0.0435(17) Uani 1 1 d .
N1 N 0.1918(3) 0.2435(3) 0.6773(4) 0.0205(13) Uani 1 1 d .
N2 N 0.1393(3) 0.1572(3) 0.7817(4) 0.0185(12) Uani 1 1 d .
N3 N 0.2792(3) 0.1817(3) 0.8440(4) 0.0124(11) Uani 1 1 d .
N4 N 0.2613(3) 0.0619(3) 0.7756(4) 0.0184(12) Uani 1 1 d .
N5 N 0.1846(3) 0.1200(3) 0.5850(4) 0.0155(11) Uani 1 1 d .
N6 N 0.3536(3) 0.0240(3) 0.2942(4) 0.0172(12) Uani 1 1 d .
N7 N 0.3217(3) -0.0927(3) 0.3523(4) 0.0197(13) Uani 1 1 d .
N8 N 0.2207(3) -0.0272(3) 0.2217(4) 0.0180(12) Uani 1 1 d .
N9 N 0.1810(3) -0.0386(3) 0.3897(4) 0.0215(13) Uani 1 1 d .
N10 N 0.3134(3) 0.0245(3) 0.4865(4) 0.0193(12) Uani 1 1 d .
C1 C 0.2247(4) 0.2855(4) 0.6240(5) 0.0209(15) Uani 1 1 d .
H1 H 0.2676 0.2735 0.6083 0.025 Uiso 1 1 calc R
C2 C 0.1966(5) 0.3462(4) 0.5917(6) 0.0280(18) Uani 1 1 d .
H2 H 0.2205 0.3751 0.5544 0.034 Uiso 1 1 calc R
C3 C 0.1344(5) 0.3641(4) 0.6137(5) 0.0304(19) Uani 1 1 d .
H3A H 0.1151 0.4055 0.5925 0.036 Uiso 1 1 calc R
C4 C 0.1001(4) 0.3207(4) 0.6676(5) 0.0256(17) Uani 1 1 d .
H4A H 0.0565 0.3314 0.6818 0.031 Uiso 1 1 calc R
C5 C 0.1307(4) 0.2614(4) 0.7004(5) 0.0203(15) Uani 1 1 d .
C6 C 0.1025(4) 0.2142(4) 0.7635(5) 0.0208(15) Uani 1 1 d .
C7 C 0.0438(4) 0.2238(5) 0.8048(6) 0.0294(18) Uani 1 1 d .
H7A H 0.0188 0.2635 0.7914 0.035 Uiso 1 1 calc R
C8 C 0.0215(4) 0.1765(5) 0.8647(6) 0.0293(18) Uani 1 1 d .
H8A H -0.0185 0.1833 0.8929 0.035 Uiso 1 1 calc R
C9 C 0.0588(4) 0.1193(4) 0.8826(5) 0.0254(17) Uani 1 1 d .
H9A H 0.0444 0.0855 0.9229 0.031 Uiso 1 1 calc R
C10 C 0.1178(4) 0.1112(4) 0.8413(5) 0.0226(15) Uani 1 1 d .
H10A H 0.1437 0.0721 0.8554 0.027 Uiso 1 1 calc R
C11 C 0.2865(4) 0.2455(4) 0.8754(5) 0.0204(14) Uani 1 1 d .
H11 H 0.2582 0.2787 0.8444 0.024 Uiso 1 1 calc R
C12 C 0.3323(4) 0.2648(4) 0.9491(5) 0.0204(15) Uani 1 1 d .
H12 H 0.3353 0.3102 0.9688 0.025 Uiso 1 1 calc R
C13 C 0.3751(4) 0.2162(4) 0.9955(5) 0.0242(16) Uani 1 1 d .
H13 H 0.4079 0.2284 1.0462 0.029 Uiso 1 1 calc R
C14 C 0.3683(4) 0.1502(4) 0.9657(5) 0.0242(16) Uani 1 1 d .
H14 H 0.3949 0.1162 0.9977 0.029 Uiso 1 1 calc R
C15 C 0.3220(3) 0.1346(4) 0.8882(5) 0.0171(13) Uani 1 1 d .
C16 C 0.3101(4) 0.0671(4) 0.8502(5) 0.0189(14) Uani 1 1 d .
C17 C 0.3474(4) 0.0099(4) 0.8846(5) 0.0252(16) Uani 1 1 d .
H17 H 0.3829 0.0143 0.9346 0.030 Uiso 1 1 calc R
C18 C 0.3315(5) -0.0521(4) 0.8446(6) 0.0331(19) Uani 1 1 d .
H18 H 0.3562 -0.0908 0.8655 0.040 Uiso 1 1 calc R
C19 C 0.2782(4) -0.0560(4) 0.7727(6) 0.0255(17) Uani 1 1 d .
H19 H 0.2647 -0.0982 0.7465 0.031 Uiso 1 1 calc R
C20 C 0.2449(4) 0.0012(4) 0.7395(6) 0.0213(15) Uani 1 1 d .
H20 H 0.2093 -0.0025 0.6896 0.026 Uiso 1 1 calc R
C21 C 0.3324(4) 0.1060(4) 0.6153(5) 0.0182(14) Uani 1 1 d .
C22 C 0.3944(4) 0.0774(4) 0.6437(5) 0.0228(15) Uani 1 1 d .
H22 H 0.4225 0.0959 0.6956 0.027 Uiso 1 1 calc R
C23 C 0.4146(4) 0.0230(4) 0.5973(6) 0.0269(17) Uani 1 1 d .
H23 H 0.4553 0.0012 0.6191 0.032 Uiso 1 1 calc R
C24 C 0.3743(4) -0.0003(4) 0.5168(6) 0.0253(17) Uani 1 1 d .
H24 H 0.3909 -0.0357 0.4814 0.030 Uiso 1 1 calc R
C25 C 0.2901(3) 0.0765(3) 0.5378(5) 0.0158(13) Uani 1 1 d .
C26 C 0.3658(4) 0.0874(4) 0.2667(5) 0.0196(14) Uani 1 1 d .
H26 H 0.3363 0.1220 0.2810 0.024 Uiso 1 1 calc R
C27 C 0.4190(4) 0.1034(4) 0.2192(5) 0.0243(16) Uani 1 1 d .
H27 H 0.4269 0.1483 0.2018 0.029 Uiso 1 1 calc R
C28 C 0.4612(4) 0.0528(4) 0.1970(5) 0.0222(15) Uani 1 1 d .
H28 H 0.4976 0.0624 0.1622 0.027 Uiso 1 1 calc R
C29 C 0.4502(4) -0.0117(4) 0.2255(5) 0.0194(14) Uani 1 1 d .
H29 H 0.4794 -0.0467 0.2118 0.023 Uiso 1 1 calc R
C30 C 0.3964(4) -0.0246(4) 0.2740(5) 0.0183(14) Uani 1 1 d .
C31 C 0.3799(4) -0.0908(4) 0.3096(5) 0.0207(15) Uani 1 1 d .
C32 C 0.4164(4) -0.1482(4) 0.3017(6) 0.0273(18) Uani 1 1 d .
H32 H 0.4550 -0.1462 0.2691 0.033 Uiso 1 1 calc R
C33 C 0.3992(5) -0.2081(5) 0.3391(6) 0.037(2) Uani 1 1 d .
H33 H 0.4251 -0.2472 0.3336 0.044 Uiso 1 1 calc R
C34 C 0.3420(4) -0.2087(4) 0.3857(6) 0.0275(17) Uani 1 1 d .
H34 H 0.3291 -0.2487 0.4146 0.033 Uiso 1 1 calc R
C35 C 0.3042(5) -0.1520(4) 0.3901(6) 0.0278(18) Uani 1 1 d .
H35 H 0.2646 -0.1542 0.4205 0.033 Uiso 1 1 calc R
C36 C 0.2458(4) -0.0289(5) 0.1376(5) 0.0278(17) Uani 1 1 d .
H36 H 0.2924 -0.0228 0.1367 0.033 Uiso 1 1 calc R
C37 C 0.2063(5) -0.0392(5) 0.0526(6) 0.0315(19) Uani 1 1 d .
H37 H 0.2260 -0.0412 -0.0052 0.038 Uiso 1 1 calc R
C38 C 0.1387(5) -0.0466(5) 0.0511(6) 0.0337(19) Uani 1 1 d .
H38 H 0.1110 -0.0525 -0.0073 0.040 Uiso 1 1 calc R
C39 C 0.1117(4) -0.0452(4) 0.1369(6) 0.0274(17) Uani 1 1 d .
H39 H 0.0650 -0.0504 0.1379 0.033 Uiso 1 1 calc R
C40 C 0.1531(4) -0.0363(4) 0.2211(5) 0.0225(15) Uani 1 1 d .
C41 C 0.1323(4) -0.0410(4) 0.3161(6) 0.0255(16) Uani 1 1 d .
C42 C 0.0635(4) -0.0471(5) 0.3309(6) 0.0330(19) Uani 1 1 d .
H42 H 0.0292 -0.0473 0.2789 0.040 Uiso 1 1 calc R
C43 C 0.0489(5) -0.0528(5) 0.4234(6) 0.038(2) Uani 1 1 d .
H43 H 0.0037 -0.0546 0.4361 0.045 Uiso 1 1 calc R
C44 C 0.1003(5) -0.0561(5) 0.4991(6) 0.036(2) Uani 1 1 d .
H44 H 0.0908 -0.0640 0.5624 0.043 Uiso 1 1 calc R
C45 C 0.1646(4) -0.0475(4) 0.4790(6) 0.0280(17) Uani 1 1 d .
H45 H 0.1993 -0.0479 0.5303 0.034 Uiso 1 1 calc R
C46 C 0.1938(3) 0.1022(3) 0.4172(5) 0.0150(13) Uani 1 1 d .
C47 C 0.1263(4) 0.1189(4) 0.3957(5) 0.0212(15) Uani 1 1 d .
H47 H 0.1072 0.1213 0.3313 0.025 Uiso 1 1 calc R
C48 C 0.0879(4) 0.1318(4) 0.4672(5) 0.0243(16) Uani 1 1 d .
H48 H 0.0415 0.1401 0.4538 0.029 Uiso 1 1 calc R
C49 C 0.1194(4) 0.1326(4) 0.5614(5) 0.0203(15) Uani 1 1 d .
H49 H 0.0930 0.1425 0.6111 0.024 Uiso 1 1 calc R
C50 C 0.2210(4) 0.1007(4) 0.5125(5) 0.0194(14) Uani 1 1 d .
C51 C 0.1218(3) -0.2168(4) 0.5861(6) 0.061(3) Uani 1 1 d GU
H51A H 0.0813 -0.1949 0.5952 0.074 Uiso 1 1 calc R
C52 C 0.1738(4) -0.2188(4) 0.6595(4) 0.060(3) Uani 1 1 d GU
H52A H 0.1688 -0.1983 0.7189 0.072 Uiso 1 1 calc R
C53 C 0.2330(4) -0.2510(5) 0.6462(5) 0.077(3) Uani 1 1 d GU
H53A H 0.2685 -0.2524 0.6964 0.093 Uiso 1 1 calc R
C54 C 0.2403(3) -0.2810(5) 0.5594(6) 0.075(3) Uani 1 1 d GU
H54A H 0.2808 -0.3029 0.5503 0.090 Uiso 1 1 calc R
C55 C 0.1884(4) -0.2789(4) 0.4859(5) 0.063(3) Uani 1 1 d GU
H55A H 0.1934 -0.2995 0.4266 0.076 Uiso 1 1 calc R
C56 C 0.1291(3) -0.2468(4) 0.4993(5) 0.058(2) Uani 1 1 d GDU
C58 C 0.5322(7) 0.3126(6) 0.8972(9) 0.070(4) Uani 1 1 d .
H58A H 0.5491 0.2756 0.9398 0.084 Uiso 1 1 calc R
H58B H 0.4999 0.2937 0.8463 0.084 Uiso 1 1 calc R
C57 C 0.0623(6) -0.2432(5) 0.4299(8) 0.083(4) Uani 1 1 d DU
H57A H 0.0690 -0.2639 0.3690 0.124 Uiso 1 1 calc R
H57B H 0.0494 -0.1963 0.4194 0.124 Uiso 1 1 calc R
H57C H 0.0270 -0.2669 0.4583 0.124 Uiso 1 1 calc R
O11 O 0.4214(3) 0.2677(3) 0.2412(4) 0.0336(14) Uani 1 1 d .

loop_
_atom_site_aniso_label
_atom_site_aniso_U_11
_atom_site_aniso_U_22
_atom_site_aniso_U_33
_atom_site_aniso_U_23
_atom_site_aniso_U_13
_atom_site_aniso_U_12
Os1 0.01399(14) 0.01622(15) 0.01209(14) -0.00135(9) -0.00256(10) 0.00117(9)
Os2 0.01778(15) 0.01768(15) 0.01180(14) -0.00097(9) -0.00154(10) 0.00051(10)
Cl1 0.0322(11) 0.0285(10) 0.0248(9) 0.0026(8) -0.0046(8) 0.0005(8)
Cl2 0.0262(10) 0.0391(11) 0.0189(8) -0.0014(8) -0.0034(7) -0.0121(8)
Cl3 0.078(2) 0.061(2) 0.0586(19) -0.0223(15) 0.0008(16) 0.0110(16)
Cl4 0.0465(15) 0.0597(17) 0.0380(13) 0.0115(11) -0.0109(10) -0.0243(13)
O1 0.008(2) 0.019(2) 0.019(2) -0.0013(19) 0.0021(18) 0.0004(18)
O2 0.020(3) 0.028(3) 0.012(2) 0.003(2) 0.0002(19) 0.006(2)
O3 0.033(3) 0.039(4) 0.028(3) 0.005(3) -0.002(3) 0.016(3)
O4 0.073(5) 0.027(3) 0.041(4) 0.002(3) -0.003(4) 0.011(3)
O5 0.033(4) 0.178(11) 0.058(6) 0.047(6) -0.005(4) -0.028(6)
O6 0.109(8) 0.043(4) 0.029(4) -0.010(3) -0.016(4) 0.003(5)
O7 0.042(4) 0.042(4) 0.037(4) 0.003(3) 0.008(3) -0.014(3)
O8 0.038(4) 0.038(4) 0.030(3) -0.009(3) -0.004(3) -0.019(3)
O9 0.034(4) 0.063(5) 0.025(3) -0.002(3) 0.005(3) -0.002(3)
O10 0.032(4) 0.072(5) 0.024(3) -0.002(3) -0.008(3) 0.000(3)
N1 0.029(3) 0.022(3) 0.009(3) 0.001(2) -0.006(2) 0.007(3)
N2 0.010(3) 0.023(3) 0.021(3) -0.007(2) -0.001(2) -0.002(2)
N3 0.017(3) 0.011(3) 0.008(2) -0.0025(19) -0.005(2) 0.000(2)
N4 0.020(3) 0.020(3) 0.015(3) -0.005(2) 0.000(2) -0.004(2)
N5 0.012(3) 0.022(3) 0.011(3) -0.001(2) -0.004(2) 0.000(2)
N6 0.020(3) 0.017(3) 0.015(3) 0.001(2) 0.003(2) 0.000(2)
N7 0.030(3) 0.015(3) 0.013(3) 0.002(2) -0.001(2) 0.002(2)
N8 0.017(3) 0.029(3) 0.007(3) -0.003(2) -0.001(2) 0.001(2)
N9 0.025(3) 0.023(3) 0.018(3) -0.002(2) 0.006(2) -0.007(3)
N10 0.023(3) 0.021(3) 0.012(3) 0.005(2) -0.007(2) 0.007(3)
C1 0.023(4) 0.029(4) 0.011(3) 0.003(3) 0.002(3) 0.004(3)
C2 0.043(5) 0.022(4) 0.019(4) 0.005(3) 0.001(3) 0.007(3)
C3 0.052(6) 0.021(4) 0.016(4) 0.001(3) -0.006(3) 0.018(4)
C4 0.030(4) 0.029(4) 0.015(3) -0.002(3) -0.006(3) 0.020(3)
C5 0.022(4) 0.025(4) 0.012(3) -0.001(3) -0.006(3) 0.011(3)
C6 0.018(3) 0.031(4) 0.013(3) -0.003(3) -0.001(3) 0.004(3)
C7 0.018(4) 0.045(5) 0.025(4) -0.009(4) 0.002(3) 0.008(3)
C8 0.019(4) 0.041(5) 0.029(4) -0.010(4) 0.009(3) -0.002(3)
C9 0.021(4) 0.039(5) 0.018(3) -0.008(3) 0.007(3) -0.009(3)
C10 0.017(3) 0.031(4) 0.019(3) -0.004(3) -0.002(3) -0.003(3)
C11 0.018(3) 0.022(4) 0.020(3) -0.001(3) -0.003(3) -0.001(3)
C12 0.019(4) 0.025(4) 0.017(3) -0.007(3) 0.001(3) -0.004(3)
C13 0.024(4) 0.031(4) 0.017(3) -0.003(3) -0.003(3) 0.000(3)
C14 0.021(4) 0.031(4) 0.019(4) 0.007(3) -0.007(3) -0.002(3)
C15 0.007(3) 0.021(3) 0.022(3) -0.001(3) -0.007(2) 0.001(3)
C16 0.019(3) 0.024(4) 0.013(3) 0.003(3) -0.001(3) 0.003(3)
C17 0.033(5) 0.022(4) 0.018(4) 0.000(3) -0.007(3) 0.004(3)
C18 0.037(5) 0.026(4) 0.036(5) 0.008(4) 0.002(4) 0.011(4)
C19 0.026(4) 0.016(4) 0.033(4) 0.001(3) -0.005(3) 0.003(3)
C20 0.019(4) 0.020(4) 0.025(4) -0.006(3) 0.001(3) -0.003(3)
C21 0.023(4) 0.020(3) 0.013(3) -0.007(3) 0.003(3) 0.001(3)
C22 0.020(4) 0.032(4) 0.014(3) -0.006(3) -0.008(3) 0.006(3)
C23 0.020(4) 0.034(4) 0.024(4) -0.005(3) -0.011(3) 0.007(3)
C24 0.025(4) 0.029(4) 0.019(4) -0.002(3) -0.007(3) 0.009(3)
C25 0.015(3) 0.017(3) 0.014(3) 0.003(2) -0.003(2) -0.001(3)
C26 0.023(4) 0.020(3) 0.015(3) -0.005(3) -0.002(3) -0.004(3)
C27 0.027(4) 0.028(4) 0.017(3) 0.003(3) 0.000(3) -0.007(3)
C28 0.013(3) 0.039(5) 0.013(3) 0.000(3) -0.003(3) -0.004(3)
C29 0.019(4) 0.024(4) 0.015(3) -0.005(3) -0.003(3) 0.006(3)
C30 0.017(3) 0.018(3) 0.019(3) -0.001(3) -0.001(3) 0.004(3)
C31 0.029(4) 0.016(3) 0.016(3) 0.002(3) -0.001(3) 0.005(3)
C32 0.032(5) 0.025(4) 0.023(4) -0.005(3) -0.005(3) 0.011(3)
C33 0.053(6) 0.028(5) 0.026(4) -0.005(3) -0.008(4) 0.005(4)
C34 0.034(4) 0.020(4) 0.029(4) 0.013(3) 0.005(3) 0.001(3)
C35 0.043(5) 0.020(4) 0.022(4) -0.003(3) 0.013(4) -0.006(3)
C36 0.027(4) 0.040(5) 0.017(4) -0.001(3) 0.006(3) 0.004(4)
C37 0.034(5) 0.038(5) 0.023(4) -0.007(3) 0.006(3) -0.001(4)
C38 0.034(5) 0.040(5) 0.025(4) -0.001(4) -0.006(3) -0.007(4)
C39 0.022(4) 0.036(5) 0.022(4) -0.007(3) -0.005(3) -0.005(3)
C40 0.021(4) 0.025(4) 0.021(4) -0.002(3) -0.001(3) -0.002(3)
C41 0.027(4) 0.022(4) 0.026(4) -0.001(3) -0.001(3) -0.005(3)
C42 0.024(4) 0.041(5) 0.033(4) -0.004(4) 0.001(3) -0.014(4)
C43 0.028(5) 0.053(6) 0.033(5) -0.009(4) 0.007(4) -0.016(4)
C44 0.039(5) 0.045(5) 0.024(4) -0.001(4) 0.008(4) -0.013(4)
C45 0.032(4) 0.031(4) 0.021(4) -0.001(3) 0.003(3) -0.007(3)
C46 0.015(3) 0.015(3) 0.014(3) 0.000(2) -0.003(2) 0.004(3)
C47 0.027(4) 0.030(4) 0.005(3) 0.000(3) -0.007(3) 0.000(3)
C48 0.018(4) 0.040(5) 0.013(3) 0.000(3) -0.006(3) 0.002(3)
C49 0.013(3) 0.025(4) 0.021(4) -0.006(3) -0.008(3) 0.001(3)
C50 0.023(4) 0.018(3) 0.017(3) 0.000(3) 0.000(3) 0.002(3)
C51 0.064(6) 0.064(6) 0.055(5) -0.007(5) 0.003(5) 0.001(5)
C52 0.064(6) 0.071(6) 0.041(5) -0.014(5) -0.003(4) 0.005(5)
C53 0.076(6) 0.100(7) 0.052(6) 0.001(5) -0.007(5) 0.034(6)
C54 0.056(6) 0.084(7) 0.086(7) -0.001(6) 0.007(5) 0.010(5)
C55 0.037(5) 0.056(6) 0.098(6) -0.025(5) 0.010(5) -0.008(4)
C56 0.058(5) 0.051(5) 0.066(5) -0.014(5) 0.006(5) -0.004(5)
C58 0.106(11) 0.029(6) 0.064(8) 0.006(5) -0.033(7) -0.023(6)
C57 0.163(11) 0.024(5) 0.042(6) -0.009(4) -0.069(7) 0.017(6)
O11 0.030(3) 0.028(3) 0.041(3) 0.003(3) -0.005(3) 0.006(3)

loop_
_atom_type_symbol
_atom_type_description
_atom_type_scat_dispersion_real
_atom_type_scat_dispersion_imag
_atom_type_scat_source
C C 0.0033 0.0016 'International Tables Vol C Tables 4.2.6.8 and 6.1.1.4'
H H 0.0000 0.0000 'International Tables Vol C Tables 4.2.6.8 and 6.1.1.4'
Cl Cl 0.1484 0.1585 'International Tables Vol C Tables 4.2.6.8 and 6.1.1.4'
N N 0.0061 0.0033 'International Tables Vol C Tables 4.2.6.8 and 6.1.1.4'
O O 0.0106 0.0060 'International Tables Vol C Tables 4.2.6.8 and 6.1.1.4'
Os Os -1.2165 7.6030 'International Tables Vol C Tables 4.2.6.8 and 6.1.1.4'

loop_
_geom_angle_atom_site_label_1
_geom_angle_atom_site_label_2
_geom_angle_atom_site_label_3
_geom_angle
N3 Os1 N2 91.4(2)
N3 Os1 N1 97.0(2)
N2 Os1 N1 78.6(3)
N3 Os1 N4 79.1(2)
N2 Os1 N4 100.0(2)
N1 Os1 N4 175.8(2)
N3 Os1 O1 86.6(2)
N2 Os1 O1 171.9(2)
N1 Os1 O1 93.8(2)
N4 Os1 O1 87.4(2)
N3 Os1 N5 171.0(2)
N2 Os1 N5 97.6(2)
N1 Os1 N5 84.7(2)
N4 Os1 N5 99.4(2)
O1 Os1 N5 84.5(2)
N7 Os2 N8 91.2(3)
N7 Os2 N9 101.3(3)
N8 Os2 N9 79.3(2)
N7 Os2 N6 78.7(2)
N8 Os2 N6 92.2(2)
N9 Os2 N6 171.5(2)
N7 Os2 O2 171.7(2)
N8 Os2 O2 90.1(2)
N9 Os2 O2 87.1(2)
N6 Os2 O2 93.0(2)
N7 Os2 N10 95.1(2)
N8 Os2 N10 173.7(2)
N9 Os2 N10 98.5(3)
N6 Os2 N10 90.0(2)
O2 Os2 N10 83.8(2)
O5 Cl1 O6 112.6(6)
O5 Cl1 O3 110.9(5)
O6 Cl1 O3 110.7(4)
O5 Cl1 O4 108.4(6)
O6 Cl1 O4 105.9(5)
O3 Cl1 O4 108.1(4)
O7 Cl2 O9 109.8(4)
O7 Cl2 O10 109.1(4)
O9 Cl2 O10 109.4(4)
O7 Cl2 O8 109.7(4)
O9 Cl2 O8 108.7(4)
O10 Cl2 O8 110.0(4)
C21 O1 Os1 115.5(4)
C46 O2 Os2 113.1(4)
C5 N1 C1 119.2(6)
C5 N1 Os1 116.5(5)
C1 N1 Os1 124.3(5)
C10 N2 C6 118.6(6)
C10 N2 Os1 125.1(5)
C6 N2 Os1 116.2(5)
C11 N3 C15 117.1(6)
C11 N3 Os1 126.0(5)
C15 N3 Os1 115.5(4)
C20 N4 C16 119.3(7)
C20 N4 Os1 126.1(5)
C16 N4 Os1 114.4(5)
C49 N5 C50 117.2(6)
C49 N5 Os1 116.4(5)
C50 N5 Os1 125.0(5)
C30 N6 C26 118.0(6)
C30 N6 Os2 116.7(5)
C26 N6 Os2 125.0(5)
C35 N7 C31 117.8(7)
C35 N7 Os2 126.1(6)
C31 N7 Os2 116.1(5)
C36 N8 C40 117.7(7)
C36 N8 Os2 127.6(5)
C40 N8 Os2 114.6(4)
C41 N9 C45 118.8(7)
C41 N9 Os2 113.4(5)
C45 N9 Os2 127.0(6)
C24 N10 C25 117.6(6)
C24 N10 Os2 116.9(5)
C25 N10 Os2 124.4(5)
N1 C1 C2 121.1(7)
N1 C1 H1 119.4
C2 C1 H1 119.4
C3 C2 C1 120.0(8)
C3 C2 H2 120.0
C1 C2 H2 120.0
C2 C3 C4 119.1(7)
C2 C3 H3A 120.5
C4 C3 H3A 120.5
C3 C4 C5 119.0(7)
C3 C4 H4A 120.5
C5 C4 H4A 120.5
N1 C5 C4 121.6(7)
N1 C5 C6 113.9(6)
C4 C5 C6 124.5(7)
N2 C6 C7 120.4(7)
N2 C6 C5 114.4(6)
C7 C6 C5 125.2(7)
C8 C7 C6 121.0(8)
C8 C7 H7A 119.5
C6 C7 H7A 119.5
C7 C8 C9 118.3(7)
C7 C8 H8A 120.9
C9 C8 H8A 120.9
C8 C9 C10 119.6(8)
C8 C9 H9A 120.2
C10 C9 H9A 120.2
N2 C10 C9 122.1(8)
N2 C10 H10A 119.0
C9 C10 H10A 119.0
N3 C11 C12 123.7(7)
N3 C11 H11 118.1
C12 C11 H11 118.1
C11 C12 C13 118.9(7)
C11 C12 H12 120.5
C13 C12 H12 120.5
C14 C13 C12 118.8(7)
C14 C13 H13 120.6
C12 C13 H13 120.6
C13 C14 C15 119.1(7)
C13 C14 H14 120.5
C15 C14 H14 120.5
N3 C15 C14 122.3(7)
N3 C15 C16 113.3(6)
C14 C15 C16 124.3(7)
N4 C16 C17 120.7(7)
N4 C16 C15 115.4(6)
C17 C16 C15 123.8(7)
C18 C17 C16 119.3(8)
C18 C17 H17 120.3
C16 C17 H17 120.3
C17 C18 C19 118.1(8)
C17 C18 H18 120.9
C19 C18 H18 120.9
C20 C19 C18 120.4(8)
C20 C19 H19 119.8
C18 C19 H19 119.8
N4 C20 C19 122.0(8)
N4 C20 H20 119.0
C19 C20 H20 119.0
O1 C21 C22 119.8(7)
O1 C21 C25 121.1(7)
C22 C21 C25 119.1(6)
C23 C22 C21 120.1(7)
C23 C22 H22 120.0
C21 C22 H22 120.0
C22 C23 C24 118.7(7)
C22 C23 H23 120.7
C24 C23 H23 120.7
N10 C24 C23 123.9(7)
N10 C24 H24 118.0
C23 C24 H24 118.0
N10 C25 C21 120.1(6)
N10 C25 C50 119.2(6)
C21 C25 C50 120.6(6)
N6 C26 C27 122.5(7)
N6 C26 H26 118.8
C27 C26 H26 118.8
C26 C27 C28 118.6(7)
C26 C27 H27 120.7
C28 C27 H27 120.7
C29 C28 C27 119.8(7)
C29 C28 H28 120.1
C27 C28 H28 120.1
C28 C29 C30 119.0(7)
C28 C29 H29 120.5
C30 C29 H29 120.5
N6 C30 C29 122.1(7)
N6 C30 C31 113.5(6)
C29 C30 C31 124.3(7)
N7 C31 C32 120.2(7)
N7 C31 C30 114.4(6)
C32 C31 C30 125.4(7)
C33 C32 C31 122.4(8)
C33 C32 H32 118.8
C31 C32 H32 118.8
C32 C33 C34 116.8(8)
C32 C33 H33 121.6
C34 C33 H33 121.6
C35 C34 C33 120.7(7)
C35 C34 H34 119.7
C33 C34 H34 119.7
N7 C35 C34 122.0(8)
N7 C35 H35 119.0
C34 C35 H35 119.0
N8 C36 C37 122.3(8)
N8 C36 H36 118.9
C37 C36 H36 118.9
C38 C37 C36 120.3(8)
C38 C37 H37 119.8
C36 C37 H37 119.8
C37 C38 C39 118.4(8)
C37 C38 H38 120.8
C39 C38 H38 120.8
C38 C39 C40 119.7(8)
C38 C39 H39 120.1
C40 C39 H39 120.1
N8 C40 C39 121.5(7)
N8 C40 C41 113.1(7)
C39 C40 C41 125.2(7)
N9 C41 C42 121.6(7)
N9 C41 C40 116.7(7)
C42 C41 C40 121.8(8)
C43 C42 C41 117.5(8)
C43 C42 H42 121.3
C41 C42 H42 121.3
C42 C43 C44 120.5(8)
C42 C43 H43 119.8
C44 C43 H43 119.8
C45 C44 C43 118.1(8)
C45 C44 H44 120.9
C43 C44 H44 120.9
N9 C45 C44 123.2(8)
N9 C45 H45 118.4
C44 C45 H45 118.4
O2 C46 C47 118.7(6)
O2 C46 C50 122.7(6)
C47 C46 C50 118.7(6)
C48 C47 C46 120.3(6)
C48 C47 H47 119.9
C46 C47 H47 119.9
C47 C48 C49 118.0(7)
C47 C48 H48 121.0
C49 C48 H48 121.0
N5 C49 C48 123.8(7)
N5 C49 H49 118.1
C48 C49 H49 118.1
N5 C50 C46 121.7(7)
N5 C50 C25 118.6(6)
C46 C50 C25 119.7(6)
C52 C51 C56 120.0
C52 C51 H51A 120.0
C56 C51 H51A 120.0
C53 C52 C51 120.0
C53 C52 H52A 120.0
C51 C52 H52A 120.0
C52 C53 C54 120.0
C52 C53 H53A 120.0
C54 C53 H53A 120.0
C55 C54 C53 120.0
C55 C54 H54A 120.0
C53 C54 H54A 120.0
C54 C55 C56 120.0
C54 C55 H55A 120.0
C56 C55 H55A 120.0
C55 C56 C51 120.0
C55 C56 C57 128.7(7)
C51 C56 C57 111.1(7)
Cl3 C58 Cl4 111.2(6)
Cl3 C58 H58A 109.4
Cl4 C58 H58A 109.4
Cl3 C58 H58B 109.4
Cl4 C58 H58B 109.4
H58A C58 H58B 108.0
C56 C57 H57A 109.5
C56 C57 H57B 109.5
H57A C57 H57B 109.5
C56 C57 H57C 109.5
H57A C57 H57C 109.5
H57B C57 H57C 109.5

loop_
_geom_bond_atom_site_label_1
_geom_bond_atom_site_label_2
_geom_bond_distance
Os1 N3 2.025(5)
Os1 N2 2.032(6)
Os1 N1 2.038(6)
Os1 N4 2.050(6)
Os1 O1 2.076(5)
Os1 N5 2.108(6)
Os2 N7 2.025(6)
Os2 N8 2.039(6)
Os2 N9 2.040(6)
Os2 N6 2.049(6)
Os2 O2 2.074(5)
Os2 N10 2.090(6)
Cl1 O5 1.402(9)
Cl1 O6 1.427(7)
Cl1 O3 1.434(6)
Cl1 O4 1.438(7)
Cl2 O7 1.436(7)
Cl2 O9 1.437(6)
Cl2 O10 1.446(7)
Cl2 O8 1.442(6)
Cl3 C58 1.779(14)
Cl4 C58 1.781(14)
O1 C21 1.331(8)
O2 C46 1.330(8)
N1 C5 1.361(9)
N1 C1 1.353(10)
N2 C10 1.354(10)
N2 C6 1.370(9)
N3 C11 1.355(9)
N3 C15 1.379(9)
N4 C20 1.344(9)
N4 C16 1.362(9)
N5 C49 1.345(9)
N5 C50 1.384(9)
N6 C30 1.354(9)
N6 C26 1.359(9)
N7 C35 1.366(9)
N7 C31 1.382(10)
N8 C36 1.347(9)
N8 C40 1.376(9)
N9 C41 1.348(10)
N9 C45 1.353(9)
N10 C24 1.351(10)
N10 C25 1.382(9)
C1 C2 1.395(10)
C1 H1 0.9500
C2 C3 1.377(12)
C2 H2 0.9500
C3 C4 1.391(12)
C3 H3A 0.9500
C4 C5 1.394(10)
C4 H4A 0.9500
C5 C6 1.459(11)
C6 C7 1.393(10)
C7 C8 1.380(12)
C7 H7A 0.9500
C8 C9 1.379(13)
C8 H8A 0.9500
C9 C10 1.396(10)
C9 H9A 0.9500
C10 H10A 0.9500
C11 C12 1.369(10)
C11 H11 0.9500
C12 C13 1.412(11)
C12 H12 0.9500
C13 C14 1.389(11)
C13 H13 0.9500
C14 C15 1.392(10)
C14 H14 0.9500
C15 C16 1.466(10)
C16 C17 1.425(10)
C17 C18 1.387(12)
C17 H17 0.9500
C18 C19 1.395(12)
C18 H18 0.9500
C19 C20 1.382(11)
C19 H19 0.9500
C20 H20 0.9500
C21 C22 1.394(10)
C21 C25 1.437(10)
C22 C23 1.358(11)
C22 H22 0.9500
C23 C24 1.402(11)
C23 H23 0.9500
C24 H24 0.9500
C25 C50 1.481(10)
C26 C27 1.369(10)
C26 H26 0.9500
C27 C28 1.383(11)
C27 H27 0.9500
C28 C29 1.378(11)
C28 H28 0.9500
C29 C30 1.374(10)
C29 H29 0.9500
C30 C31 1.471(10)
C31 C32 1.377(10)
C32 C33 1.371(12)
C32 H32 0.9500
C33 C34 1.394(13)
C33 H33 0.9500
C34 C35 1.373(11)
C34 H34 0.9500
C35 H35 0.9500
C36 C37 1.381(12)
C36 H36 0.9500
C37 C38 1.371(12)
C37 H37 0.9500
C38 C39 1.387(12)
C38 H38 0.9500
C39 C40 1.386(10)
C39 H39 0.9500
C40 C41 1.456(11)
C41 C42 1.435(11)
C42 C43 1.378(12)
C42 H42 0.9500
C43 C44 1.404(13)
C43 H43 0.9500
C44 C45 1.371(12)
C44 H44 0.9500
C45 H45 0.9500
C46 C47 1.403(10)
C46 C50 1.397(9)
C47 C48 1.367(10)
C47 H47 0.9500
C48 C49 1.408(10)
C48 H48 0.9500
C49 H49 0.9500
C51 C52 1.3900
C51 C56 1.3900
C51 H51A 0.9500
C52 C53 1.3900
C52 H52A 0.9500
C53 C54 1.3900
C53 H53A 0.9500
C54 C55 1.3900
C54 H54A 0.9500
C55 C56 1.3900
C55 H55A 0.9500
C56 C57 1.577(8)
C58 H58A 0.9900
C58 H58B 0.9900
C57 H57A 0.9800
C57 H57B 0.9800
C57 H57C 0.9800
